data_7217523
loop_
_publ_author_name
'Ding, Tao'
'Ren, Li-Di'
'Du, Xiao-Di'
'Quan, Li'
'Gao, Zi-Wei'
'Zhang, Wei-Qiang'
'Zheng, Chang-Zheng'

_publ_section_title
;
 Six new coordination polymers based on a tritopic pyridyldicarboxylate
 ligand: structural, magnetic and sorption properties
;
_journal_issue 33
_journal_name_full CrystEngComm
_journal_page_first 7790
_journal_paper_doi 10.1039/C4CE00890A
_journal_volume 16
_journal_year 2014
_chemical_formula_sum 'C40 H28 Co3 N2 O14'
_chemical_formula_weight 937.43
_chemical_name_systematic
; 
 ? 
;
_space_group_IT_number 15
_symmetry_cell_setting monoclinic
_symmetry_space_group_name_Hall '-C 2yc'
_symmetry_space_group_name_H-M 'C 1 2/c 1'
_atom_sites_solution_hydrogens geom
_atom_sites_solution_primary direct
_atom_sites_solution_secondary difmap
_audit_creation_method SHELXL-97
_cell_angle_alpha 90.00
_cell_angle_beta 102.056(11)
_cell_angle_gamma 90.00
_cell_formula_units_Z 4
_cell_length_a 22.476(5)
_cell_length_b 7.7060(18)
_cell_length_c 22.255(5)
_cell_measurement_temperature 296(2)
_cell_volume 3769.6(15)
_computing_structure_refinement 'SHELXL-97 (Sheldrick, 1997)'
_computing_structure_solution 'SHELXS-97 (Sheldrick, 1990)'
_diffrn_ambient_temperature 296(2)
_diffrn_measured_fraction_theta_full 0.990
_diffrn_measured_fraction_theta_max 0.990
_diffrn_radiation_monochromator graphite
_diffrn_radiation_source 'fine-focus sealed tube'
_diffrn_radiation_type MoK\a
_diffrn_radiation_wavelength 0.71073
_diffrn_reflns_av_R_equivalents 0.0213
_diffrn_reflns_av_sigmaI/netI 0.0187
_diffrn_reflns_limit_h_max 26
_diffrn_reflns_limit_h_min -29
_diffrn_reflns_limit_k_max 10
_diffrn_reflns_limit_k_min -10
_diffrn_reflns_limit_l_max 29
_diffrn_reflns_limit_l_min -29
_diffrn_reflns_number 16607
_diffrn_reflns_theta_full 28.38
_diffrn_reflns_theta_max 28.38
_diffrn_reflns_theta_min 3.01
_exptl_absorpt_coefficient_mu 1.380
_exptl_absorpt_correction_T_max 0.7795
_exptl_absorpt_correction_T_min 0.6904
_exptl_absorpt_correction_type multi-scan
_exptl_absorpt_process_details sadabs
_exptl_crystal_density_diffrn 1.652
_exptl_crystal_density_method 'not measured'
_exptl_crystal_F_000 1900
_exptl_crystal_size_max 0.29
_exptl_crystal_size_mid 0.27
_exptl_crystal_size_min 0.19
_refine_diff_density_max 0.671
_refine_diff_density_min -0.382
_refine_diff_density_rms 0.078
_refine_ls_extinction_method none
_refine_ls_goodness_of_fit_ref 1.063
_refine_ls_hydrogen_treatment constr
_refine_ls_matrix_type full
_refine_ls_number_parameters 268
_refine_ls_number_reflns 4679
_refine_ls_number_restraints 0
_refine_ls_restrained_S_all 1.063
_refine_ls_R_factor_all 0.0315
_refine_ls_R_factor_gt 0.0288
_refine_ls_shift/su_max 0.001
_refine_ls_shift/su_mean 0.000
_refine_ls_structure_factor_coef Fsqd
_refine_ls_weighting_details 'calc w=1/[\s^2^(Fo^2^)+(0.0440P)^2^+5.3752P] where P=(Fo^2^+2Fc^2^)/3'
_refine_ls_weighting_scheme calc
_refine_ls_wR_factor_gt 0.0798
_refine_ls_wR_factor_ref 0.0817
_reflns_number_gt 4333
_reflns_number_total 4679
_reflns_threshold_expression >2sigma(I)
_cod_duplicate_entry 7216685
_cod_data_source_file c4ce00890a2.cif
_cod_data_source_block zz
_cod_original_cell_volume 3769.7(15)
_cod_original_sg_symbol_H-M 'C2/c  '
_cod_database_code 7217523

loop_
_symmetry_equiv_pos_as_xyz
'x, y, z'
'-x, y, -z+1/2'
'x+1/2, y+1/2, z'
'-x+1/2, y+1/2, -z+1/2'
'-x, -y, -z'
'x, -y, z-1/2'
'-x+1/2, -y+1/2, -z'
'x+1/2, -y+1/2, z-1/2'

loop_
_atom_site_label
_atom_site_type_symbol
_atom_site_fract_x
_atom_site_fract_y
_atom_site_fract_z
_atom_site_U_iso_or_equiv
_atom_site_adp_type
_atom_site_occupancy
_atom_site_symmetry_multiplicity
_atom_site_calc_flag
_atom_site_refinement_flags
Co1 Co 0.586564(9) -0.19299(3) 0.091002(9) 0.01697(7) Uani 1 1 d .
Co2 Co 0.5000 -0.5000 0.0000 0.01658(8) Uani 1 2 d S
O1 O 0.99325(5) 0.20204(16) 0.06118(6) 0.0226(2) Uani 1 1 d .
O2 O 1.02652(6) 0.2948(2) 0.15463(6) 0.0370(4) Uani 1 1 d .
O3 O 0.62964(7) 0.2018(2) 0.51944(6) 0.0378(4) Uani 1 1 d .
O4 O 0.55145(7) 0.3365(2) 0.45974(6) 0.0329(3) Uani 1 1 d .
O5 O 0.62679(7) -0.42222(18) 0.12693(7) 0.0346(3) Uani 1 1 d .
O6 O 0.57624(7) -0.61662(18) 0.06039(7) 0.0344(3) Uani 1 1 d .
O1W O 0.54358(7) 0.0423(2) 0.05561(8) 0.0446(4) Uani 1 1 d .
N1 N 0.65458(6) -0.05063(18) 0.14903(6) 0.0173(3) Uani 1 1 d .
C1 C 0.98437(7) 0.2321(2) 0.11500(8) 0.0225(3) Uani 1 1 d .
C2 C 0.92401(7) 0.1966(2) 0.13010(8) 0.0225(3) Uani 1 1 d .
C3 C 0.87238(8) 0.1753(3) 0.08430(8) 0.0259(4) Uani 1 1 d .
H3 H 0.8750 0.1836 0.0432 0.031 Uiso 1 1 calc R
C4 C 0.81675(8) 0.1417(3) 0.09976(8) 0.0259(4) Uani 1 1 d .
H4 H 0.7820 0.1317 0.0689 0.031 Uiso 1 1 calc R
C5 C 0.81248(7) 0.1228(2) 0.16107(7) 0.0194(3) Uani 1 1 d .
C6 C 0.86461(8) 0.1439(3) 0.20650(8) 0.0268(4) Uani 1 1 d .
H6 H 0.8626 0.1307 0.2476 0.032 Uiso 1 1 calc R
C7 C 0.91944(8) 0.1842(3) 0.19112(8) 0.0306(4) Uani 1 1 d .
H7A H 0.9536 0.2033 0.2220 0.037 Uiso 1 1 calc R
C8 C 0.75342(7) 0.0806(2) 0.17763(7) 0.0178(3) Uani 1 1 d .
C9 C 0.70878(7) -0.0106(2) 0.13682(7) 0.0180(3) Uani 1 1 d .
H9 H 0.7171 -0.0452 0.0994 0.022 Uiso 1 1 calc R
C10 C 0.64276(7) -0.0013(2) 0.20286(7) 0.0196(3) Uani 1 1 d .
H10 H 0.6049 -0.0282 0.2111 0.023 Uiso 1 1 calc R
C11 C 0.68417(7) 0.0881(2) 0.24721(7) 0.0192(3) Uani 1 1 d .
C12 C 0.74052(7) 0.1285(2) 0.23420(7) 0.0209(3) Uani 1 1 d .
H12 H 0.7695 0.1871 0.2630 0.025 Uiso 1 1 calc R
C13 C 0.66565(7) 0.1353(2) 0.30536(7) 0.0209(3) Uani 1 1 d .
C14 C 0.70437(8) 0.1179(2) 0.36209(8) 0.0258(3) Uani 1 1 d .
H14 H 0.7443 0.0815 0.3646 0.031 Uiso 1 1 calc R
C15 C 0.68377(8) 0.1546(3) 0.41532(8) 0.0274(4) Uani 1 1 d .
H15 H 0.7098 0.1406 0.4534 0.033 Uiso 1 1 calc R
C16 C 0.62454(8) 0.2121(2) 0.41207(8) 0.0218(3) Uani 1 1 d .
C17 C 0.58606(8) 0.2327(3) 0.35516(8) 0.0298(4) Uani 1 1 d .
H17 H 0.5467 0.2735 0.3526 0.036 Uiso 1 1 calc R
C18 C 0.60612(9) 0.1930(3) 0.30236(8) 0.0307(4) Uani 1 1 d .
H18 H 0.5798 0.2047 0.2643 0.037 Uiso 1 1 calc R
C19 C 0.60058(8) 0.2546(2) 0.46835(7) 0.0220(3) Uani 1 1 d .
C20 C 0.61564(10) -0.5703(3) 0.10602(10) 0.0353(4) Uani 1 1 d .
H20 H 0.6397 -0.6585 0.1269 0.042 Uiso 1 1 calc R

loop_
_atom_site_aniso_label
_atom_site_aniso_U_11
_atom_site_aniso_U_22
_atom_site_aniso_U_33
_atom_site_aniso_U_23
_atom_site_aniso_U_13
_atom_site_aniso_U_12
Co1 0.01377(11) 0.02267(12) 0.01535(11) -0.00243(7) 0.00505(8) -0.00584(7)
Co2 0.01666(15) 0.01934(15) 0.01497(14) -0.00149(10) 0.00613(11) -0.00538(10)
O1 0.0203(6) 0.0291(6) 0.0218(6) -0.0070(4) 0.0121(5) -0.0071(4)
O2 0.0209(6) 0.0662(10) 0.0265(7) -0.0158(6) 0.0107(5) -0.0203(6)
O3 0.0324(7) 0.0638(10) 0.0206(6) 0.0053(6) 0.0135(5) 0.0160(7)
O4 0.0356(7) 0.0425(8) 0.0252(6) 0.0004(5) 0.0169(6) 0.0171(6)
O5 0.0360(7) 0.0265(7) 0.0347(7) -0.0011(5) -0.0079(6) -0.0022(6)
O6 0.0359(7) 0.0248(7) 0.0359(7) -0.0026(5) -0.0077(6) 0.0003(5)
O1W 0.0375(8) 0.0278(7) 0.0578(10) 0.0060(7) -0.0142(7) -0.0020(6)
N1 0.0140(6) 0.0220(6) 0.0170(6) -0.0041(5) 0.0055(5) -0.0044(5)
C1 0.0168(7) 0.0302(8) 0.0233(8) -0.0060(6) 0.0107(6) -0.0070(6)
C2 0.0155(7) 0.0312(9) 0.0237(8) -0.0075(6) 0.0105(6) -0.0078(6)
C3 0.0204(8) 0.0412(10) 0.0182(8) -0.0038(7) 0.0089(6) -0.0079(7)
C4 0.0147(7) 0.0431(10) 0.0202(8) -0.0030(7) 0.0044(6) -0.0076(7)
C5 0.0145(7) 0.0255(8) 0.0204(7) -0.0061(6) 0.0085(6) -0.0051(6)
C6 0.0184(8) 0.0464(11) 0.0176(7) -0.0063(7) 0.0085(6) -0.0076(7)
C7 0.0154(8) 0.0562(12) 0.0210(8) -0.0091(8) 0.0055(6) -0.0109(7)
C8 0.0128(7) 0.0233(7) 0.0190(7) -0.0044(6) 0.0075(5) -0.0038(5)
C9 0.0148(7) 0.0243(8) 0.0167(7) -0.0048(6) 0.0076(5) -0.0031(5)
C10 0.0141(7) 0.0267(8) 0.0201(7) -0.0041(6) 0.0087(6) -0.0047(6)
C11 0.0173(7) 0.0251(8) 0.0173(7) -0.0052(6) 0.0086(6) -0.0025(6)
C12 0.0167(7) 0.0277(8) 0.0197(7) -0.0087(6) 0.0072(6) -0.0064(6)
C13 0.0198(7) 0.0259(8) 0.0203(7) -0.0064(6) 0.0116(6) -0.0034(6)
C14 0.0202(8) 0.0354(9) 0.0240(8) -0.0050(7) 0.0097(6) 0.0042(7)
C15 0.0261(9) 0.0385(10) 0.0183(8) -0.0023(7) 0.0063(6) 0.0065(7)
C16 0.0248(8) 0.0242(8) 0.0195(8) -0.0017(6) 0.0122(6) 0.0021(6)
C17 0.0214(8) 0.0458(11) 0.0243(9) -0.0038(8) 0.0096(7) 0.0086(7)
C18 0.0221(8) 0.0515(12) 0.0193(8) -0.0057(7) 0.0061(7) 0.0061(7)
C19 0.0244(8) 0.0246(8) 0.0208(8) -0.0018(6) 0.0130(6) 0.0018(6)
C20 0.0349(10) 0.0255(9) 0.0381(10) 0.0040(8) -0.0088(8) 0.0018(7)

loop_
_atom_type_symbol
_atom_type_description
_atom_type_scat_dispersion_real
_atom_type_scat_dispersion_imag
_atom_type_scat_source
C C 0.0033 0.0016 'International Tables Vol C Tables 4.2.6.8 and 6.1.1.4'
H H 0.0000 0.0000 'International Tables Vol C Tables 4.2.6.8 and 6.1.1.4'
N N 0.0061 0.0033 'International Tables Vol C Tables 4.2.6.8 and 6.1.1.4'
O O 0.0106 0.0060 'International Tables Vol C Tables 4.2.6.8 and 6.1.1.4'
Co Co 0.3494 0.9721 'International Tables Vol C Tables 4.2.6.8 and 6.1.1.4'

loop_
_geom_angle_atom_site_label_1
_geom_angle_atom_site_label_2
_geom_angle_atom_site_label_3
_geom_angle
_geom_angle_site_symmetry_1
_geom_angle_site_symmetry_3
O3 Co1 O5 91.91(7) 6 .
O3 Co1 N1 95.44(6) 6 .
O5 Co1 N1 90.29(6) . .
O3 Co1 O1W 89.54(7) 6 .
O5 Co1 O1W 178.51(7) . .
N1 Co1 O1W 89.91(6) . .
O3 Co1 O2 169.03(5) 6 3_445
O5 Co1 O2 89.53(7) . 3_445
N1 Co1 O2 95.42(5) . 3_445
O1W Co1 O2 88.98(7) . 3_445
O3 Co1 O1 109.23(5) 6 3_445
O5 Co1 O1 96.55(5) . 3_445
N1 Co1 O1 154.07(5) . 3_445
O1W Co1 O1 82.64(5) . 3_445
O2 Co1 O1 59.80(5) 3_445 3_445
O4 Co2 O4 180.00(6) 2_645 6
O4 Co2 O1 87.21(5) 2_645 7_645
O4 Co2 O1 92.79(5) 6 7_645
O4 Co2 O1 92.79(5) 2_645 3_445
O4 Co2 O1 87.21(5) 6 3_445
O1 Co2 O1 180.0 7_645 3_445
O4 Co2 O6 85.29(6) 2_645 .
O4 Co2 O6 94.71(6) 6 .
O1 Co2 O6 86.50(5) 7_645 .
O1 Co2 O6 93.50(5) 3_445 .
O4 Co2 O6 94.71(6) 2_645 5_645
O4 Co2 O6 85.29(6) 6 5_645
O1 Co2 O6 93.50(5) 7_645 5_645
O1 Co2 O6 86.50(5) 3_445 5_645
O6 Co2 O6 180.00(6) . 5_645
C1 O1 Co2 142.39(12) . 3
C1 O1 Co1 88.64(9) . 3
Co2 O1 Co1 105.87(5) 3 3
C1 O2 Co1 92.27(10) . 3
C19 O3 Co1 118.58(12) . 6_556
C19 O4 Co2 143.85(13) . 2_665
C20 O5 Co1 127.17(13) . .
C20 O6 Co2 136.63(13) . .
C10 N1 C9 118.47(13) . .
C10 N1 Co1 116.48(10) . .
C9 N1 Co1 125.02(11) . .
O2 C1 O1 119.27(15) . .
O2 C1 C2 120.27(15) . .
O1 C1 C2 120.45(15) . .
C3 C2 C7 119.37(15) . .
C3 C2 C1 121.22(15) . .
C7 C2 C1 119.41(15) . .
C2 C3 C4 119.94(16) . .
C2 C3 H3 120.0 . .
C4 C3 H3 120.0 . .
C3 C4 C5 120.74(15) . .
C3 C4 H4 119.6 . .
C5 C4 H4 119.6 . .
C6 C5 C4 118.68(14) . .
C6 C5 C8 120.46(14) . .
C4 C5 C8 120.86(14) . .
C7 C6 C5 120.46(16) . .
C7 C6 H6 119.8 . .
C5 C6 H6 119.8 . .
C6 C7 C2 120.71(16) . .
C6 C7 H7A 119.6 . .
C2 C7 H7A 119.6 . .
C9 C8 C12 117.57(14) . .
C9 C8 C5 120.49(14) . .
C12 C8 C5 121.94(14) . .
N1 C9 C8 123.06(14) . .
N1 C9 H9 118.5 . .
C8 C9 H9 118.5 . .
N1 C10 C11 123.29(14) . .
N1 C10 H10 118.4 . .
C11 C10 H10 118.4 . .
C10 C11 C12 117.81(14) . .
C10 C11 C13 118.17(14) . .
C12 C11 C13 124.01(14) . .
C11 C12 C8 119.78(14) . .
C11 C12 H12 120.1 . .
C8 C12 H12 120.1 . .
C14 C13 C18 119.21(15) . .
C14 C13 C11 122.32(15) . .
C18 C13 C11 118.42(15) . .
C13 C14 C15 120.08(16) . .
C13 C14 H14 120.0 . .
C15 C14 H14 120.0 . .
C14 C15 C16 120.45(16) . .
C14 C15 H15 119.8 . .
C16 C15 H15 119.8 . .
C17 C16 C15 119.49(15) . .
C17 C16 C19 118.29(15) . .
C15 C16 C19 122.21(16) . .
C18 C17 C16 120.06(16) . .
C18 C17 H17 120.0 . .
C16 C17 H17 120.0 . .
C17 C18 C13 120.68(17) . .
C17 C18 H18 119.7 . .
C13 C18 H18 119.7 . .
O4 C19 O3 125.29(15) . .
O4 C19 C16 116.21(15) . .
O3 C19 C16 118.46(15) . .
O5 C20 O6 128.40(18) . .
O5 C20 H20 115.8 . .
O6 C20 H20 115.8 . .

loop_
_geom_bond_atom_site_label_1
_geom_bond_atom_site_label_2
_geom_bond_distance
_geom_bond_site_symmetry_2
Co1 O3 2.0302(14) 6
Co1 O5 2.0676(14) .
Co1 N1 2.0938(13) .
Co1 O1W 2.1266(16) .
Co1 O2 2.1527(14) 3_445
Co1 O1 2.2164(13) 3_445
Co2 O4 2.0395(13) 2_645
Co2 O4 2.0395(13) 6
Co2 O1 2.0945(12) 7_645
Co2 O1 2.0945(12) 3_445
Co2 O6 2.1420(14) .
Co2 O6 2.1420(14) 5_645
O1 C1 1.276(2) .
O1 Co2 2.0946(12) 3
O1 Co1 2.2164(13) 3
O2 C1 1.249(2) .
O2 Co1 2.1526(14) 3
O3 C19 1.255(2) .
O3 Co1 2.0304(14) 6_556
O4 C19 1.252(2) .
O4 Co2 2.0395(13) 2_665
O5 C20 1.238(2) .
O6 C20 1.252(2) .
N1 C10 1.335(2) .
N1 C9 1.3384(19) .
C1 C2 1.489(2) .
C2 C3 1.385(2) .
C2 C7 1.386(2) .
C3 C4 1.389(2) .
C3 H3 0.9300 .
C4 C5 1.395(2) .
C4 H4 0.9300 .
C5 C6 1.388(2) .
C5 C8 1.486(2) .
C6 C7 1.381(2) .
C6 H6 0.9300 .
C7 H7A 0.9300 .
C8 C9 1.394(2) .
C8 C12 1.399(2) .
C9 H9 0.9300 .
C10 C11 1.390(2) .
C10 H10 0.9300 .
C11 C12 1.392(2) .
C11 C13 1.485(2) .
C12 H12 0.9300 .
C13 C14 1.382(2) .
C13 C18 1.398(2) .
C14 C15 1.388(2) .
C14 H14 0.9300 .
C15 C16 1.391(2) .
C15 H15 0.9300 .
C16 C17 1.386(2) .
C16 C19 1.499(2) .
C17 C18 1.378(2) .
C17 H17 0.9300 .
C18 H18 0.9300 .
C20 H20 0.9300 .

loop_
_geom_torsion_atom_site_label_1
_geom_torsion_atom_site_label_2
_geom_torsion_atom_site_label_3
_geom_torsion_atom_site_label_4
_geom_torsion
_geom_torsion_site_symmetry_1
O3 Co1 O5 C20 -71.4(2) 6
N1 Co1 O5 C20 -166.90(19) .
O1W Co1 O5 C20 95(2) .
O2 Co1 O5 C20 97.68(19) 3_445
O1 Co1 O5 C20 38.2(2) 3_445
O4 Co2 O6 C20 -111.4(2) 2_645
O4 Co2 O6 C20 68.6(2) 6
O1 Co2 O6 C20 161.1(2) 7_645
O1 Co2 O6 C20 -18.9(2) 3_445
O6 Co2 O6 C20 -71(3) 5_645
O3 Co1 N1 C10 175.06(13) 6
O5 Co1 N1 C10 -93.00(13) .
O1W Co1 N1 C10 85.53(13) .
O2 Co1 N1 C10 -3.45(13) 3_445
O1 Co1 N1 C10 12.7(2) 3_445
O3 Co1 N1 C9 -6.88(14) 6
O5 Co1 N1 C9 85.06(14) .
O1W Co1 N1 C9 -96.41(14) .
O2 Co1 N1 C9 174.62(14) 3_445
O1 Co1 N1 C9 -169.20(12) 3_445
Co1 O2 C1 O1 1.27(19) 3
Co1 O2 C1 C2 -177.44(15) 3
Co2 O1 C1 O2 113.4(2) 3
Co1 O1 C1 O2 -1.23(18) 3
Co2 O1 C1 C2 -67.9(3) 3
Co1 O1 C1 C2 177.48(16) 3
O2 C1 C2 C3 161.33(19) .
O1 C1 C2 C3 -17.4(3) .
O2 C1 C2 C7 -18.8(3) .
O1 C1 C2 C7 162.50(18) .
C7 C2 C3 C4 -0.1(3) .
C1 C2 C3 C4 179.77(18) .
C2 C3 C4 C5 -2.3(3) .
C3 C4 C5 C6 2.1(3) .
C3 C4 C5 C8 -177.78(17) .
C4 C5 C6 C7 0.6(3) .
C8 C5 C6 C7 -179.59(18) .
C5 C6 C7 C2 -3.0(3) .
C3 C2 C7 C6 2.7(3) .
C1 C2 C7 C6 -177.14(19) .
C6 C5 C8 C9 -152.55(17) .
C4 C5 C8 C9 27.3(3) .
C6 C5 C8 C12 26.9(3) .
C4 C5 C8 C12 -153.24(18) .
C10 N1 C9 C8 -0.2(2) .
Co1 N1 C9 C8 -178.18(12) .
C12 C8 C9 N1 1.2(3) .
C5 C8 C9 N1 -179.30(15) .
C9 N1 C10 C11 -0.7(3) .
Co1 N1 C10 C11 177.52(13) .
N1 C10 C11 C12 0.4(3) .
N1 C10 C11 C13 -179.82(16) .
C10 C11 C12 C8 0.7(3) .
C13 C11 C12 C8 -179.07(16) .
C9 C8 C12 C11 -1.4(3) .
C5 C8 C12 C11 179.07(16) .
C10 C11 C13 C14 137.42(18) .
C12 C11 C13 C14 -42.8(3) .
C10 C11 C13 C18 -40.1(2) .
C12 C11 C13 C18 139.68(19) .
C18 C13 C14 C15 1.1(3) .
C11 C13 C14 C15 -176.38(17) .
C13 C14 C15 C16 -1.2(3) .
C14 C15 C16 C17 0.0(3) .
C14 C15 C16 C19 -179.50(17) .
C15 C16 C17 C18 1.3(3) .
C19 C16 C17 C18 -179.19(18) .
C16 C17 C18 C13 -1.4(3) .
C14 C13 C18 C17 0.2(3) .
C11 C13 C18 C17 177.77(18) .
Co2 O4 C19 O3 27.0(4) 2_665
Co2 O4 C19 C16 -155.29(16) 2_665
Co1 O3 C19 O4 15.8(3) 6_556
Co1 O3 C19 C16 -161.80(12) 6_556
C17 C16 C19 O4 -13.1(3) .
C15 C16 C19 O4 166.39(18) .
C17 C16 C19 O3 164.78(19) .
C15 C16 C19 O3 -15.8(3) .
Co1 O5 C20 O6 -3.3(4) .
Co2 O6 C20 O5 -10.1(4) .
